data_7216411
loop_
_publ_author_name
'Malaestean, Iurie L.'
'Ellern, Arkady'
'van Leusen, Jan'
'Kravtsov, Victor C.'
'K\"ogerler, Paul'
'Baca, Svetlana G.'

_publ_section_title
;
 Cluster-based networks: assembly of a (4,4) layer and a rare T-shaped
 bilayer from [MnIII2MnII4O2(RCOO)10] coordination clusters
;
_journal_issue 29
_journal_name_full CrystEngComm
_journal_page_first 6523
_journal_paper_doi 10.1039/c4ce00504j
_journal_volume 16
_journal_year 2014
_chemical_formula_sum 'C62 H102 Mn6 N4 O24'
_chemical_formula_weight 1617.12
_chemical_name_systematic
; 
 ? 
;
_space_group_IT_number 5
_symmetry_cell_setting monoclinic
_symmetry_space_group_name_Hall 'C 2y'
_symmetry_space_group_name_H-M 'C 1 2 1'
_atom_sites_solution_hydrogens geom
_atom_sites_solution_primary direct
_atom_sites_solution_secondary difmap
_audit_creation_method SHELXL-97
_cell_angle_alpha 90.00
_cell_angle_beta 108.960(11)
_cell_angle_gamma 90.00
_cell_formula_units_Z 4
_cell_length_a 23.933(3)
_cell_length_b 18.5408(16)
_cell_length_c 22.9605(17)
_cell_measurement_reflns_used 3394
_cell_measurement_temperature 293(2)
_cell_measurement_theta_max 28.7518
_cell_measurement_theta_min 2.9089
_cell_volume 9635.7(18)
_computing_structure_refinement 'SHELXL-97 (Sheldrick, 1997)'
_computing_structure_solution 'SHELXS-97 (Sheldrick, 1990)'
_diffrn_ambient_temperature 293(2)
_diffrn_detector_area_resol_mean 15.9914
_diffrn_measured_fraction_theta_full 0.984
_diffrn_measured_fraction_theta_max 0.984
_diffrn_measurement_device_type 'Xcalibur, Eos'
_diffrn_radiation_monochromator graphite
_diffrn_radiation_source 'Enhance (Mo) X-ray Source'
_diffrn_radiation_type MoK\a
_diffrn_radiation_wavelength 0.71073
_diffrn_reflns_av_R_equivalents 0.0456
_diffrn_reflns_av_sigmaI/netI 0.2008
_diffrn_reflns_limit_h_max 27
_diffrn_reflns_limit_h_min -26
_diffrn_reflns_limit_k_max 21
_diffrn_reflns_limit_k_min -20
_diffrn_reflns_limit_l_max 26
_diffrn_reflns_limit_l_min -17
_diffrn_reflns_number 13185
_diffrn_reflns_theta_full 24.15
_diffrn_reflns_theta_max 24.15
_diffrn_reflns_theta_min 2.91
_exptl_absorpt_coefficient_mu 0.820
_exptl_absorpt_correction_T_max 0.9009
_exptl_absorpt_correction_T_min 0.7142
_exptl_absorpt_correction_type multi-scan
_exptl_absorpt_process_details
;
CrysAlisPro, Oxford Diffraction Ltd.,
Version 1.171.33.66 (release 28-04-2010 CrysAlis171 .NET)
(compiled Apr 28 2010,14:27:37)
Empirical absorption correction using spherical harmonics,
 implemented in SCALE3 ABSPACK scaling algorithm.
;
_exptl_crystal_colour red-brown
_exptl_crystal_density_diffrn 1.115
_exptl_crystal_density_method 'not measured'
_exptl_crystal_description prizm
_exptl_crystal_F_000 3376
_exptl_crystal_size_max 0.44
_exptl_crystal_size_mid 0.15
_exptl_crystal_size_min 0.13
_platon_squeeze_details
;
Two huge squeeze voids of 1372 and 1372A3 were found in crystal
lattice of 1, therefore SQUEEZE was used to treat traces of diffuses
solvent in those voids. There was no any electron density on difference
Fourier synthesis before SQUEEZE procedure which could be identified
as solvent. Only 9.0 and 9.1 uncounted electrons of diffused electron
density were found in these voids. Such electron density corresponds
approximately to one water molecule per one void. For non centrosymmetric
C-centered monoclinic unit sell it is corresponds to 0.5H2O molecule per
cluster. Taking in account that these voids much bigger then it is 
necessary for single water molecule and another solvents such as MeCN or EtOH,
which have been used in synthesis of crystal as well their mixture may also 
occupy such huge cavities. The UNIT instruction was not corrected for diffused
solvent molecules, because it is impossible to identify them. 
Another six squeeze voids are equal or less than 14 A3 each and contain
negligible uncounted electrons (less than 0.7).
;
_refine_diff_density_max 0.679
_refine_diff_density_min -0.519
_refine_diff_density_rms 0.086
_refine_ls_extinction_coef none
_refine_ls_extinction_method none
_refine_ls_goodness_of_fit_ref 1.004
_refine_ls_hydrogen_treatment constr
_refine_ls_matrix_type full
_refine_ls_number_parameters 866
_refine_ls_number_reflns 12141
_refine_ls_number_restraints 918
_refine_ls_restrained_S_all 1.011
_refine_ls_R_factor_all 0.1807
_refine_ls_R_factor_gt 0.0766
_refine_ls_shift/su_max 0.002
_refine_ls_shift/su_mean 0.000
_refine_ls_structure_factor_coef Fsqd
_refine_ls_weighting_details 'calc w=1/[\s^2^(Fo^2^)+(0.0807P)^2^+0.0000P] where P=(Fo^2^+2Fc^2^)/3'
_refine_ls_weighting_scheme calc
_refine_ls_wR_factor_gt 0.1664
_refine_ls_wR_factor_ref 0.1876
_reflns_number_gt 5439
_reflns_number_total 12141
_reflns_threshold_expression >2sigma(I)
_cod_data_source_file c4ce00504j2.cif
_cod_data_source_block v_34_d36b1_sq
_cod_depositor_comments 'Adding full bibliography for 7216411--7216413.cif.'
_cod_original_cell_volume 9635.8(17)
_cod_original_sg_symbol_H-M C2
_cod_database_code 7216411

loop_
_symmetry_equiv_pos_as_xyz
'x, y, z'
'-x, y, -z'
'x+1/2, y+1/2, z'
'-x+1/2, y+1/2, -z'

loop_
_atom_site_label
_atom_site_type_symbol
_atom_site_fract_x
_atom_site_fract_y
_atom_site_fract_z
_atom_site_U_iso_or_equiv
_atom_site_adp_type
_atom_site_occupancy
_atom_site_symmetry_multiplicity
_atom_site_calc_flag
_atom_site_refinement_flags
Mn1 Mn 0.68588(9) 0.27504(10) 0.21950(7) 0.0452(5) Uani 1 1 d .
Mn2 Mn 0.80904(9) 0.25219(10) 0.27350(8) 0.0487(6) Uani 1 1 d .
Mn3 Mn 0.78571(9) 0.35374(11) 0.15548(7) 0.0554(6) Uani 1 1 d .
Mn4 Mn 0.74352(9) 0.41811(11) 0.28923(8) 0.0553(6) Uani 1 1 d .
Mn5 Mn 0.74195(10) 0.16861(11) 0.35236(9) 0.0646(7) Uani 1 1 d .
Mn6 Mn 0.71602(10) 0.11604(12) 0.18930(9) 0.0614(6) Uani 1 1 d .
O1 O 0.7571(4) 0.3269(4) 0.2336(3) 0.056(3) Uani 1 1 d .
O2 O 0.7378(4) 0.1980(4) 0.2589(3) 0.056(3) Uani 1 1 d .
O3 O 0.6830(4) 0.2208(5) 0.1317(3) 0.052(2) Uani 1 1 d .
O4 O 0.7125(4) 0.3117(6) 0.0828(3) 0.069(3) Uani 1 1 d .
O5 O 0.6344(4) 0.3532(6) 0.1704(3) 0.055(2) Uani 1 1 d .
O6 O 0.6645(4) 0.4525(5) 0.2203(4) 0.062(3) Uani 1 1 d .
O7 O 0.6792(4) 0.3315(4) 0.3041(3) 0.052(2) Uani 1 1 d .
O8 O 0.6734(5) 0.2377(5) 0.3627(4) 0.076(3) Uani 1 1 d .
O9 O 0.6152(4) 0.2205(5) 0.2169(4) 0.057(3) Uani 1 1 d .
O10 O 0.6239(4) 0.1124(5) 0.1806(3) 0.060(2) Uani 1 1 d .
O11 O 0.8071(4) 0.2690(5) 0.3704(3) 0.067(3) Uani 1 1 d .
O12 O 0.8091(5) 0.3910(6) 0.3727(4) 0.080(4) Uani 1 1 d .
O13 O 0.8808(4) 0.3124(5) 0.2956(4) 0.067(3) Uani 1 1 d .
O14 O 0.8744(4) 0.3729(5) 0.2121(4) 0.076(3) Uani 1 1 d .
O15 O 0.8608(4) 0.1689(5) 0.3065(4) 0.070(3) Uani 1 1 d .
O16 O 0.8253(4) 0.1119(5) 0.3692(3) 0.065(3) Uani 1 1 d .
O17 O 0.8204(4) 0.2322(6) 0.1805(4) 0.064(3) Uani 1 1 d .
O18 O 0.7950(4) 0.1191(6) 0.1678(4) 0.072(3) Uani 1 1 d .
O19 O 0.7606(4) 0.4613(5) 0.1541(4) 0.069(3) Uani 1 1 d .
O20 O 0.7911(4) 0.4947(5) 0.2542(4) 0.070(3) Uani 1 1 d .
O21 O 0.6969(5) 0.0699(6) 0.3190(4) 0.081(3) Uani 1 1 d .
O22 O 0.7289(4) 0.0271(5) 0.2468(4) 0.081(3) Uani 1 1 d .
C1 C 0.6818(5) 0.2593(8) 0.0828(4) 0.057(4) Uani 1 1 d D
C2 C 0.6360(6) 0.2329(8) 0.0216(5) 0.077(5) Uani 1 1 d D
C3 C 0.5803(6) 0.2083(12) 0.0291(6) 0.151(10) Uani 1 1 d D
H3A H 0.5675 0.2430 0.0531 0.227 Uiso 1 1 d R
H3B H 0.5878 0.1631 0.0505 0.227 Uiso 1 1 d R
H3C H 0.5502 0.2021 -0.0101 0.227 Uiso 1 1 d R
C4 C 0.6608(9) 0.1710(11) -0.0019(8) 0.210(14) Uani 1 1 d D
H4A H 0.6734 0.1344 0.0292 0.315 Uiso 1 1 d R
H4B H 0.6940 0.1871 -0.0132 0.315 Uiso 1 1 d R
H4C H 0.6313 0.1516 -0.0375 0.315 Uiso 1 1 d R
C5 C 0.6220(11) 0.2943(10) -0.0222(7) 0.215(14) Uani 1 1 d D
H5A H 0.6549 0.3035 -0.0363 0.322 Uiso 1 1 calc R
H5B H 0.6141 0.3365 -0.0018 0.322 Uiso 1 1 calc R
H5C H 0.5878 0.2828 -0.0567 0.322 Uiso 1 1 calc R
C6 C 0.6309(5) 0.4212(8) 0.1795(5) 0.047(3) Uani 1 1 d DU
C7 C 0.5775(6) 0.4571(8) 0.1332(6) 0.088(5) Uani 1 1 d DU
C8 C 0.5622(8) 0.5255(9) 0.1579(9) 0.181(12) Uani 1 1 d D
H8A H 0.5311 0.5468 0.1247 0.272 Uiso 1 1 d R
H8B H 0.5957 0.5573 0.1699 0.272 Uiso 1 1 d R
H8C H 0.5485 0.5177 0.1924 0.272 Uiso 1 1 d R
C9 C 0.5957(9) 0.4770(13) 0.0784(8) 0.192(12) Uani 1 1 d D
H9A H 0.5670 0.5073 0.0500 0.288 Uiso 1 1 d R
H9B H 0.5991 0.4325 0.0586 0.288 Uiso 1 1 d R
H9C H 0.6332 0.5010 0.0917 0.288 Uiso 1 1 d R
C10 C 0.5221(6) 0.4132(10) 0.1131(9) 0.163(9) Uani 1 1 d D
H10A H 0.5143 0.3897 0.1469 0.244 Uiso 1 1 d R
H10B H 0.5248 0.3777 0.0836 0.244 Uiso 1 1 d R
H10C H 0.4907 0.4463 0.0937 0.244 Uiso 1 1 d R
C11 C 0.6601(6) 0.2987(9) 0.3432(5) 0.065(5) Uani 1 1 d D
C12 C 0.6210(6) 0.3427(8) 0.3706(6) 0.094(5) Uani 1 1 d D
C13 C 0.6611(8) 0.3770(12) 0.4282(8) 0.185(12) Uani 1 1 d D
H13A H 0.6387 0.3909 0.4542 0.278 Uiso 1 1 d R
H13B H 0.6783 0.4190 0.4164 0.278 Uiso 1 1 d R
H13C H 0.6919 0.3444 0.4502 0.278 Uiso 1 1 d R
C14 C 0.5905(9) 0.4023(10) 0.3296(9) 0.185(12) Uani 1 1 d D
H14A H 0.5704 0.4328 0.3502 0.278 Uiso 1 1 d R
H14B H 0.5622 0.3811 0.2940 0.278 Uiso 1 1 d R
H14C H 0.6183 0.4305 0.3171 0.278 Uiso 1 1 d R
C15 C 0.5793(9) 0.2930(10) 0.3865(9) 0.176(11) Uani 1 1 d D
H15A H 0.6023 0.2624 0.4193 0.265 Uiso 1 1 d R
H15B H 0.5565 0.2639 0.3526 0.265 Uiso 1 1 d R
H15C H 0.5533 0.3221 0.4009 0.265 Uiso 1 1 d R
C16 C 0.5970(5) 0.1573(7) 0.1978(5) 0.045(3) Uani 1 1 d D
C17 C 0.5341(5) 0.1411(6) 0.2004(5) 0.059(4) Uani 1 1 d D
C18 C 0.5068(6) 0.0801(8) 0.1569(6) 0.097(6) Uani 1 1 d D
H18A H 0.5119 0.0882 0.1177 0.146 Uiso 1 1 d R
H18B H 0.4654 0.0776 0.1517 0.146 Uiso 1 1 d R
H18C H 0.5254 0.0355 0.1740 0.146 Uiso 1 1 d R
C19 C 0.5386(7) 0.1215(9) 0.2639(5) 0.099(5) Uani 1 1 d D
H19A H 0.5374 0.1639 0.2875 0.148 Uiso 1 1 d R
H19B H 0.5749 0.0961 0.2828 0.148 Uiso 1 1 d R
H19C H 0.5059 0.0907 0.2625 0.148 Uiso 1 1 d R
C20 C 0.4957(6) 0.2061(8) 0.1789(8) 0.138(8) Uani 1 1 d D
H20A H 0.4575 0.1967 0.1824 0.207 Uiso 1 1 d R
H20B H 0.4915 0.2164 0.1367 0.207 Uiso 1 1 d R
H20C H 0.5132 0.2468 0.2041 0.207 Uiso 1 1 d R
C21 C 0.8209(6) 0.3316(10) 0.3972(5) 0.072(5) Uani 1 1 d D
C22 C 0.8597(6) 0.3262(9) 0.4667(5) 0.108(6) Uani 1 1 d DU
C23 C 0.9056(8) 0.2704(10) 0.4750(6) 0.159(9) Uani 1 1 d DU
H23A H 0.9437 0.2930 0.4863 0.239 Uiso 1 1 d R
H23B H 0.8980 0.2458 0.4364 0.239 Uiso 1 1 d R
H23C H 0.9049 0.2362 0.5062 0.239 Uiso 1 1 d R
C24 C 0.8218(8) 0.3050(12) 0.5031(6) 0.176(11) Uani 1 1 d D
H24A H 0.8136 0.2542 0.4993 0.264 Uiso 1 1 d R
H24B H 0.7857 0.3315 0.4866 0.264 Uiso 1 1 d R
H24C H 0.8400 0.3171 0.5457 0.264 Uiso 1 1 d R
C25 C 0.8890(9) 0.3967(9) 0.4860(8) 0.179(10) Uani 1 1 d DU
H25A H 0.8595 0.4312 0.4872 0.269 Uiso 1 1 d R
H25B H 0.9061 0.4107 0.4553 0.269 Uiso 1 1 d R
H25C H 0.9192 0.3947 0.5255 0.269 Uiso 1 1 d R
C26 C 0.9005(5) 0.3559(7) 0.2658(6) 0.063(4) Uani 1 1 d D
C27 C 0.9640(6) 0.3829(8) 0.2991(6) 0.102(6) Uani 1 1 d DU
C28 C 1.0032(7) 0.3272(9) 0.3371(8) 0.145(8) Uani 1 1 d DU
H28A H 1.0048 0.3300 0.3794 0.217 Uiso 1 1 d R
H28B H 1.0419 0.3350 0.3345 0.217 Uiso 1 1 d R
H28C H 0.9893 0.2803 0.3210 0.217 Uiso 1 1 d R
C29 C 0.9577(9) 0.4388(12) 0.3433(11) 0.250(17) Uani 1 1 d DU
H29A H 0.9248 0.4292 0.3575 0.375 Uiso 1 1 d R
H29B H 0.9526 0.4852 0.3236 0.375 Uiso 1 1 d R
H29C H 0.9936 0.4386 0.3777 0.375 Uiso 1 1 d R
C30 C 0.9905(8) 0.4126(13) 0.2525(8) 0.196(13) Uani 1 1 d DU
H30A H 0.9595 0.4279 0.2162 0.295 Uiso 1 1 d R
H30B H 1.0154 0.3785 0.2414 0.295 Uiso 1 1 d R
H30C H 1.0135 0.4537 0.2719 0.295 Uiso 1 1 d R
C31 C 0.8626(5) 0.1224(7) 0.3457(5) 0.058(4) Uani 1 1 d D
C32 C 0.9178(7) 0.0750(8) 0.3681(6) 0.104(6) Uani 1 1 d DU
C33 C 0.9720(7) 0.1180(10) 0.3772(10) 0.206(13) Uani 1 1 d D
H33A H 0.9665 0.1568 0.3482 0.309 Uiso 1 1 d R
H33B H 1.0040 0.0880 0.3752 0.309 Uiso 1 1 d R
H33C H 0.9810 0.1373 0.4180 0.309 Uiso 1 1 d R
C34 C 0.9248(9) 0.0354(11) 0.4276(8) 0.191(13) Uani 1 1 d D
H34A H 0.8873 0.0295 0.4339 0.287 Uiso 1 1 d R
H34B H 0.9524 0.0567 0.4636 0.287 Uiso 1 1 d R
H34C H 0.9392 -0.0108 0.4201 0.287 Uiso 1 1 d R
C35 C 0.9111(9) 0.0204(11) 0.3199(9) 0.251(17) Uani 1 1 d DU
H35A H 0.8860 -0.0200 0.3201 0.377 Uiso 1 1 d R
H35B H 0.9498 0.0034 0.3227 0.377 Uiso 1 1 d R
H35C H 0.8947 0.0471 0.2824 0.377 Uiso 1 1 d R
C36 C 0.8250(6) 0.1721(10) 0.1614(5) 0.066(4) Uani 1 1 d D
C37 C 0.8650(7) 0.1569(9) 0.1235(7) 0.104(6) Uani 1 1 d D
C38 C 0.8755(9) 0.0796(9) 0.1123(11) 0.192(12) Uani 1 1 d D
H38A H 0.9143 0.0748 0.1091 0.289 Uiso 1 1 d R
H38B H 0.8468 0.0618 0.0753 0.289 Uiso 1 1 d R
H38C H 0.8731 0.0523 0.1469 0.289 Uiso 1 1 d R
C39 C 0.8435(9) 0.1911(13) 0.0624(7) 0.200(13) Uani 1 1 d D
H39A H 0.8657 0.1764 0.0363 0.299 Uiso 1 1 d R
H39B H 0.8441 0.2427 0.0656 0.299 Uiso 1 1 d R
H39C H 0.8035 0.1748 0.0451 0.299 Uiso 1 1 d R
C40 C 0.9243(8) 0.1865(13) 0.1586(9) 0.184(11) Uani 1 1 d D
H40A H 0.9480 0.1900 0.1322 0.276 Uiso 1 1 d R
H40B H 0.9437 0.1561 0.1931 0.276 Uiso 1 1 d R
H40C H 0.9188 0.2337 0.1731 0.276 Uiso 1 1 d R
C41 C 0.7761(6) 0.5059(7) 0.1948(6) 0.059(4) Uani 1 1 d D
C42 C 0.7805(7) 0.5845(7) 0.1767(6) 0.098(6) Uani 1 1 d D
C43 C 0.7464(10) 0.6335(9) 0.2044(9) 0.179(11) Uani 1 1 d D
H43A H 0.7658 0.6450 0.2470 0.268 Uiso 1 1 d R
H43B H 0.7093 0.6104 0.1999 0.268 Uiso 1 1 d R
H43C H 0.7395 0.6771 0.1805 0.268 Uiso 1 1 d R
C44 C 0.7548(12) 0.5964(11) 0.1095(6) 0.236(17) Uani 1 1 d D
H44A H 0.7702 0.5664 0.0842 0.354 Uiso 1 1 d R
H44B H 0.7624 0.6461 0.1030 0.354 Uiso 1 1 d R
H44C H 0.7129 0.5890 0.0987 0.354 Uiso 1 1 d R
C45 C 0.8433(8) 0.6046(11) 0.1967(12) 0.239(14) Uani 1 1 d DU
H45A H 0.8554 0.6089 0.1609 0.359 Uiso 1 1 d R
H45B H 0.8650 0.5665 0.2225 0.359 Uiso 1 1 d R
H45C H 0.8508 0.6492 0.2192 0.359 Uiso 1 1 d R
C46 C 0.7087(6) 0.0201(7) 0.2914(6) 0.060(4) Uani 1 1 d D
C47 C 0.6973(9) -0.0564(8) 0.3111(8) 0.135(8) Uani 1 1 d DU
C48 C 0.6640(10) -0.0553(12) 0.3552(11) 0.212(13) Uani 1 1 d DU
H48A H 0.6897 -0.0468 0.3964 0.318 Uiso 1 1 d R
H48B H 0.6445 -0.1009 0.3534 0.318 Uiso 1 1 d R
H48C H 0.6350 -0.0176 0.3432 0.318 Uiso 1 1 d R
C49 C 0.7550(10) -0.0890(12) 0.3448(15) 0.30(2) Uani 1 1 d DU
H49A H 0.7712 -0.1138 0.3173 0.445 Uiso 1 1 d R
H49B H 0.7485 -0.1227 0.3737 0.445 Uiso 1 1 d R
H49C H 0.7821 -0.0524 0.3667 0.445 Uiso 1 1 d R
C50 C 0.6600(13) -0.0969(11) 0.2568(10) 0.232(15) Uani 1 1 d D
H50A H 0.6815 -0.1147 0.2311 0.349 Uiso 1 1 d R
H50B H 0.6283 -0.0665 0.2330 0.349 Uiso 1 1 d R
H50C H 0.6441 -0.1368 0.2730 0.349 Uiso 1 1 d R
O24 O 0.7306(5) 0.5063(6) 0.3513(4) 0.087(3) Uani 1 1 d D
N3 N 0.7603(6) 0.6288(7) 0.5535(4) 0.074(4) Uani 1 1 d D
N4 N 0.8172(7) 0.5636(7) 0.3668(5) 0.114(6) Uani 1 1 d D
H4D H 0.8222 0.5437 0.3350 0.137 Uiso 1 1 calc R
H4E H 0.8433 0.5931 0.3889 0.137 Uiso 1 1 calc R
C57 C 0.7705(8) 0.5490(9) 0.3815(6) 0.091(6) Uani 1 1 d D
C58 C 0.7686(7) 0.5733(8) 0.4443(6) 0.080(5) Uani 1 1 d D
C59 C 0.7156(8) 0.5716(9) 0.4554(7) 0.107(6) Uani 1 1 d D
H59 H 0.6815 0.5533 0.4268 0.128 Uiso 1 1 calc R
C60 C 0.7160(8) 0.5995(10) 0.5128(7) 0.111(7) Uani 1 1 d D
H60 H 0.6810 0.5963 0.5220 0.133 Uiso 1 1 calc R
C61 C 0.8075(8) 0.6323(11) 0.5404(7) 0.129(8) Uani 1 1 d D
H61 H 0.8396 0.6556 0.5681 0.155 Uiso 1 1 calc R
C62 C 0.8148(8) 0.6038(10) 0.4875(7) 0.115(6) Uani 1 1 d D
H62 H 0.8516 0.6058 0.4818 0.138 Uiso 1 1 calc R
O23 O 0.8075(6) 0.5443(7) -0.1076(5) 0.125(4) Uani 1 1 d DU
N1 N 0.8176(6) 0.3933(6) 0.0747(5) 0.086(4) Uani 1 1 d DU
N2 N 0.8972(8) 0.4903(9) -0.0861(7) 0.166(8) Uani 1 1 d DU
H2A H 0.9028 0.5063 -0.1189 0.199 Uiso 1 1 calc R
H2B H 0.9235 0.4636 -0.0608 0.199 Uiso 1 1 calc R
C51 C 0.8507(8) 0.5057(9) -0.0751(7) 0.103(5) Uani 1 1 d DU
C52 C 0.8396(7) 0.4652(7) -0.0209(6) 0.093(5) Uani 1 1 d DU
C53 C 0.8845(7) 0.4457(7) 0.0304(6) 0.103(5) Uani 1 1 d DU
H53 H 0.9236 0.4554 0.0341 0.124 Uiso 1 1 calc R
C54 C 0.8699(7) 0.4109(8) 0.0773(6) 0.100(5) Uani 1 1 d DU
H54 H 0.9006 0.3996 0.1130 0.120 Uiso 1 1 calc R
C55 C 0.7773(7) 0.4135(9) 0.0245(6) 0.118(6) Uani 1 1 d DU
H55 H 0.7386 0.4024 0.0218 0.141 Uiso 1 1 calc R
C56 C 0.7841(7) 0.4491(8) -0.0250(6) 0.108(6) Uani 1 1 d DU
H56 H 0.7521 0.4613 -0.0593 0.129 Uiso 1 1 calc R

loop_
_atom_site_aniso_label
_atom_site_aniso_U_11
_atom_site_aniso_U_22
_atom_site_aniso_U_33
_atom_site_aniso_U_23
_atom_site_aniso_U_13
_atom_site_aniso_U_12
Mn1 0.0419(13) 0.0568(14) 0.0373(9) -0.0050(10) 0.0135(9) -0.0082(11)
Mn2 0.0465(13) 0.0565(15) 0.0422(10) 0.0052(10) 0.0134(9) -0.0083(12)
Mn3 0.0590(16) 0.0710(16) 0.0374(9) 0.0057(10) 0.0170(10) -0.0093(12)
Mn4 0.0634(16) 0.0643(15) 0.0384(9) -0.0060(10) 0.0170(10) -0.0105(13)
Mn5 0.0778(18) 0.0717(17) 0.0479(11) 0.0162(11) 0.0254(12) -0.0081(14)
Mn6 0.0667(17) 0.0602(15) 0.0648(12) -0.0078(11) 0.0318(12) -0.0060(13)
O1 0.092(8) 0.049(6) 0.038(4) -0.008(4) 0.037(5) 0.000(5)
O2 0.090(8) 0.047(6) 0.040(4) 0.003(4) 0.032(5) 0.008(5)
O3 0.043(6) 0.068(7) 0.044(5) -0.011(4) 0.015(4) -0.001(5)
O4 0.063(7) 0.099(8) 0.034(4) 0.017(5) 0.000(5) -0.011(6)
O5 0.042(6) 0.071(7) 0.042(4) 0.002(5) -0.001(4) -0.004(5)
O6 0.040(6) 0.079(7) 0.047(5) -0.013(5) -0.012(5) -0.003(6)
O7 0.052(6) 0.066(7) 0.045(4) 0.003(4) 0.027(4) -0.002(5)
O8 0.100(9) 0.083(8) 0.060(6) 0.028(6) 0.046(6) 0.008(7)
O9 0.074(7) 0.049(6) 0.057(5) -0.008(5) 0.032(5) 0.011(5)
O10 0.060(7) 0.067(6) 0.062(5) -0.014(5) 0.034(5) 0.011(5)
O11 0.085(8) 0.071(7) 0.038(4) 0.010(5) 0.011(5) -0.008(6)
O12 0.092(9) 0.072(8) 0.049(5) 0.002(5) -0.014(6) -0.003(7)
O13 0.032(6) 0.106(8) 0.055(5) 0.029(5) 0.001(4) -0.018(6)
O14 0.063(7) 0.103(8) 0.051(5) 0.030(5) 0.005(5) -0.010(6)
O15 0.060(7) 0.074(7) 0.075(6) 0.027(6) 0.019(5) 0.003(6)
O16 0.057(7) 0.085(7) 0.050(5) 0.038(5) 0.014(5) 0.007(6)
O17 0.058(7) 0.088(8) 0.048(5) -0.006(5) 0.020(5) -0.004(6)
O18 0.065(8) 0.082(8) 0.083(6) -0.020(6) 0.042(6) -0.010(6)
O19 0.091(8) 0.068(7) 0.042(5) -0.008(5) 0.016(5) -0.020(6)
O20 0.111(9) 0.057(6) 0.056(5) -0.002(5) 0.046(6) -0.019(6)
O21 0.103(10) 0.068(8) 0.084(7) 0.013(6) 0.046(7) -0.019(7)
O22 0.062(8) 0.096(8) 0.089(7) -0.018(6) 0.031(6) -0.026(6)
C1 0.069(11) 0.075(12) 0.042(7) 0.007(8) 0.037(8) 0.009(9)
C2 0.061(11) 0.124(14) 0.035(7) -0.021(9) 0.001(7) 0.015(11)
C3 0.066(14) 0.31(3) 0.064(10) -0.058(14) 0.004(10) -0.063(17)
C4 0.16(2) 0.30(3) 0.114(16) -0.13(2) -0.043(15) 0.04(2)
C5 0.26(3) 0.20(2) 0.077(12) 0.015(15) -0.098(16) -0.01(2)
C6 0.020(8) 0.051(10) 0.053(7) -0.008(7) -0.010(6) -0.016(7)
C7 0.067(12) 0.107(14) 0.074(9) 0.013(9) 0.000(8) 0.030(10)
C8 0.13(2) 0.130(19) 0.19(2) -0.047(17) -0.082(17) 0.072(17)
C9 0.18(3) 0.24(3) 0.148(18) 0.145(19) 0.046(18) 0.04(2)
C10 0.050(14) 0.22(2) 0.177(19) 0.03(2) -0.020(13) 0.053(17)
C11 0.054(11) 0.105(14) 0.031(7) 0.009(8) 0.004(7) -0.019(10)
C12 0.113(15) 0.111(15) 0.080(10) 0.008(11) 0.061(11) 0.024(13)
C13 0.20(3) 0.27(3) 0.126(15) -0.096(19) 0.096(17) -0.08(2)
C14 0.18(3) 0.19(2) 0.24(3) 0.07(2) 0.15(2) 0.12(2)
C15 0.23(3) 0.15(2) 0.23(2) -0.072(18) 0.17(2) -0.078(19)
C16 0.063(11) 0.039(9) 0.041(6) -0.002(6) 0.026(7) 0.002(8)
C17 0.032(10) 0.060(11) 0.076(9) -0.005(8) 0.007(8) 0.001(8)
C18 0.068(12) 0.119(14) 0.117(12) -0.034(12) 0.046(10) -0.051(11)
C19 0.103(14) 0.133(14) 0.079(9) 0.019(10) 0.056(10) -0.012(12)
C20 0.049(13) 0.20(2) 0.163(18) -0.047(17) 0.029(13) -0.043(15)
C21 0.061(11) 0.107(16) 0.039(8) -0.041(10) 0.005(8) -0.031(11)
C22 0.092(15) 0.155(19) 0.037(8) -0.008(10) -0.034(9) 0.003(12)
C23 0.142(17) 0.196(19) 0.065(9) 0.004(12) -0.069(11) 0.050(13)
C24 0.25(3) 0.24(3) 0.047(9) 0.026(12) 0.056(14) 0.02(2)
C25 0.20(2) 0.116(16) 0.112(13) 0.016(12) -0.094(13) -0.059(16)
C26 0.061(11) 0.054(10) 0.079(9) 0.031(8) 0.030(9) 0.000(9)
C27 0.065(12) 0.123(14) 0.101(11) 0.017(11) 0.004(9) -0.069(11)
C28 0.074(13) 0.152(17) 0.149(14) 0.064(13) -0.047(11) -0.046(13)
C29 0.09(2) 0.21(3) 0.40(4) -0.21(3) 0.01(2) -0.042(18)
C30 0.097(17) 0.32(3) 0.157(18) 0.04(2) 0.023(14) -0.13(2)
C31 0.053(11) 0.076(11) 0.048(7) 0.008(8) 0.023(8) -0.024(9)
C32 0.075(15) 0.128(17) 0.112(13) 0.033(11) 0.032(12) 0.031(14)
C33 0.059(17) 0.18(2) 0.33(4) 0.06(3) 0.00(2) 0.059(18)
C34 0.16(2) 0.25(3) 0.19(2) 0.16(2) 0.082(18) 0.13(2)
C35 0.17(3) 0.25(3) 0.28(3) -0.10(2) 0.00(2) 0.14(3)
C36 0.056(12) 0.099(15) 0.047(8) 0.002(10) 0.022(8) 0.014(11)
C37 0.075(14) 0.135(17) 0.113(13) 0.002(12) 0.045(12) 0.048(12)
C38 0.21(3) 0.130(19) 0.34(3) 0.01(2) 0.23(3) 0.039(18)
C39 0.19(3) 0.34(4) 0.108(15) 0.05(2) 0.111(17) 0.04(3)
C40 0.13(2) 0.25(3) 0.22(3) -0.02(2) 0.12(2) 0.00(2)
C41 0.076(12) 0.058(11) 0.064(9) 0.006(8) 0.051(9) -0.018(9)
C42 0.143(19) 0.064(13) 0.097(12) -0.024(10) 0.055(12) -0.042(12)
C43 0.29(4) 0.104(18) 0.20(2) 0.006(16) 0.16(2) 0.020(19)
C44 0.46(5) 0.14(2) 0.094(14) 0.035(13) 0.07(2) -0.12(3)
C45 0.20(2) 0.146(18) 0.36(3) 0.124(19) 0.08(2) -0.062(17)
C46 0.074(12) 0.047(12) 0.056(8) 0.000(8) 0.016(9) -0.007(9)
C47 0.20(3) 0.094(19) 0.126(16) 0.032(13) 0.081(16) -0.023(15)
C48 0.22(3) 0.19(3) 0.29(3) 0.08(2) 0.17(3) -0.02(2)
C49 0.22(3) 0.14(2) 0.52(5) 0.20(3) 0.11(3) 0.00(2)
C50 0.34(5) 0.12(2) 0.23(3) 0.00(2) 0.08(3) -0.11(2)
O24 0.091(9) 0.110(9) 0.057(6) -0.035(6) 0.022(6) -0.013(7)
N3 0.083(11) 0.096(10) 0.042(6) -0.035(7) 0.019(7) 0.007(8)
N4 0.172(16) 0.120(12) 0.098(10) -0.039(8) 0.111(11) -0.034(10)
C57 0.132(19) 0.090(14) 0.063(10) -0.003(10) 0.047(12) -0.007(13)
C58 0.102(15) 0.067(11) 0.072(9) -0.037(8) 0.028(10) -0.038(11)
C59 0.132(18) 0.098(14) 0.108(13) -0.029(11) 0.065(14) -0.030(13)
C60 0.127(18) 0.130(17) 0.109(13) -0.051(12) 0.086(14) -0.041(14)
C61 0.094(16) 0.21(2) 0.104(13) -0.082(14) 0.062(12) -0.008(15)
C62 0.105(16) 0.129(17) 0.112(13) -0.061(13) 0.038(13) -0.026(14)
O23 0.123(11) 0.144(12) 0.109(8) 0.038(7) 0.040(8) 0.019(8)
N1 0.095(10) 0.112(10) 0.061(6) 0.017(6) 0.040(7) -0.016(8)
N2 0.215(17) 0.149(14) 0.219(16) 0.073(12) 0.186(15) 0.079(13)
C51 0.089(12) 0.109(14) 0.119(11) 0.043(9) 0.044(10) 0.005(9)
C52 0.114(11) 0.108(12) 0.076(8) 0.008(7) 0.056(8) -0.007(10)
C53 0.111(11) 0.096(12) 0.115(10) 0.040(9) 0.055(8) -0.015(10)
C54 0.107(10) 0.115(12) 0.087(8) 0.022(9) 0.045(8) -0.021(11)
C55 0.128(11) 0.142(14) 0.076(9) 0.046(10) 0.024(8) -0.061(12)
C56 0.129(11) 0.131(14) 0.069(8) 0.033(8) 0.040(8) -0.037(12)

loop_
_atom_type_symbol
_atom_type_description
_atom_type_scat_dispersion_real
_atom_type_scat_dispersion_imag
_atom_type_scat_source
C C 0.0033 0.0016 'International Tables Vol C Tables 4.2.6.8 and 6.1.1.4'
H H 0.0000 0.0000 'International Tables Vol C Tables 4.2.6.8 and 6.1.1.4'
N N 0.0061 0.0033 'International Tables Vol C Tables 4.2.6.8 and 6.1.1.4'
O O 0.0106 0.0060 'International Tables Vol C Tables 4.2.6.8 and 6.1.1.4'
Mn Mn 0.3368 0.7283 'International Tables Vol C Tables 4.2.6.8 and 6.1.1.4'

loop_
_geom_angle_atom_site_label_1
_geom_angle_atom_site_label_2
_geom_angle_atom_site_label_3
_geom_angle
_geom_angle_site_symmetry_1
_geom_angle_site_symmetry_3
O1 Mn1 O2 83.6(4) . .
O1 Mn1 O9 172.3(3) . .
O2 Mn1 O9 92.9(4) . .
O1 Mn1 O5 94.8(4) . .
O2 Mn1 O5 173.7(3) . .
O9 Mn1 O5 89.4(4) . .
O1 Mn1 O3 98.3(3) . .
O2 Mn1 O3 85.1(3) . .
O9 Mn1 O3 88.1(3) . .
O5 Mn1 O3 89.1(3) . .
O1 Mn1 O7 85.9(3) . .
O2 Mn1 O7 99.0(3) . .
O9 Mn1 O7 87.9(3) . .
O5 Mn1 O7 86.9(3) . .
O3 Mn1 O7 174.4(3) . .
O1 Mn1 Mn2 41.4(3) . .
O2 Mn1 Mn2 42.2(3) . .
O9 Mn1 Mn2 134.6(3) . .
O5 Mn1 Mn2 136.0(3) . .
O3 Mn1 Mn2 92.9(2) . .
O7 Mn1 Mn2 92.7(2) . .
O1 Mn1 Mn6 104.7(3) . .
O2 Mn1 Mn6 41.4(2) . .
O9 Mn1 Mn6 76.6(3) . .
O5 Mn1 Mn6 134.0(3) . .
O3 Mn1 Mn6 47.6(2) . .
O7 Mn1 Mn6 134.8(2) . .
Mn2 Mn1 Mn6 71.21(7) . .
O1 Mn1 Mn4 43.0(2) . .
O2 Mn1 Mn4 106.0(3) . .
O9 Mn1 Mn4 132.7(2) . .
O5 Mn1 Mn4 76.4(3) . .
O3 Mn1 Mn4 135.4(2) . .
O7 Mn1 Mn4 47.1(2) . .
Mn2 Mn1 Mn4 71.60(7) . .
Mn6 Mn1 Mn4 142.80(9) . .
O1 Mn2 O2 83.8(4) . .
O1 Mn2 O15 173.8(3) . .
O2 Mn2 O15 93.9(4) . .
O1 Mn2 O13 95.2(4) . .
O2 Mn2 O13 174.3(4) . .
O15 Mn2 O13 87.6(4) . .
O1 Mn2 O11 99.0(3) . .
O2 Mn2 O11 86.7(3) . .
O15 Mn2 O11 86.6(4) . .
O13 Mn2 O11 87.9(3) . .
O1 Mn2 O17 85.7(3) . .
O2 Mn2 O17 97.0(3) . .
O15 Mn2 O17 88.9(4) . .
O13 Mn2 O17 88.5(3) . .
O11 Mn2 O17 174.4(4) . .
O1 Mn2 Mn1 41.5(3) . .
O2 Mn2 Mn1 42.3(3) . .
O15 Mn2 Mn1 136.1(3) . .
O13 Mn2 Mn1 136.3(3) . .
O11 Mn2 Mn1 93.4(2) . .
O17 Mn2 Mn1 92.2(2) . .
O1 Mn2 Mn5 105.0(3) . .
O2 Mn2 Mn5 42.2(2) . .
O15 Mn2 Mn5 76.7(3) . .
O13 Mn2 Mn5 133.4(2) . .
O11 Mn2 Mn5 48.1(3) . .
O17 Mn2 Mn5 133.8(3) . .
Mn1 Mn2 Mn5 71.13(7) . .
O1 Mn2 Mn3 41.4(2) . .
O2 Mn2 Mn3 105.1(2) . .
O15 Mn2 Mn3 134.6(3) . .
O13 Mn2 Mn3 77.4(2) . .
O11 Mn2 Mn3 134.4(3) . .
O17 Mn2 Mn3 48.7(3) . .
Mn1 Mn2 Mn3 70.77(6) . .
Mn5 Mn2 Mn3 141.90(9) . .
O19 Mn3 O14 94.3(4) . .
O19 Mn3 O4 100.2(4) . .
O14 Mn3 O4 160.1(4) . .
O19 Mn3 O1 93.8(3) . .
O14 Mn3 O1 93.1(3) . .
O4 Mn3 O1 99.3(3) . .
O19 Mn3 N1 81.6(4) . .
O14 Mn3 N1 85.1(4) . .
O4 Mn3 N1 83.8(4) . .
O1 Mn3 N1 174.9(4) . .
O19 Mn3 O17 167.8(3) . .
O14 Mn3 O17 79.2(3) . .
O4 Mn3 O17 88.7(3) . .
O1 Mn3 O17 76.4(3) . .
N1 Mn3 O17 107.9(4) . .
O19 Mn3 Mn2 123.2(2) . .
O14 Mn3 Mn2 73.5(2) . .
O4 Mn3 Mn2 108.7(2) . .
O1 Mn3 Mn2 35.0(2) . .
N1 Mn3 Mn2 147.6(3) . .
O17 Mn3 Mn2 45.08(19) . .
O12 Mn4 O6 165.1(4) . .
O12 Mn4 O20 99.8(4) . .
O6 Mn4 O20 88.5(4) . .
O12 Mn4 O1 97.9(4) . .
O6 Mn4 O1 93.5(3) . .
O20 Mn4 O1 95.4(3) . .
O12 Mn4 O24 79.2(4) . .
O6 Mn4 O24 88.9(4) . .
O20 Mn4 O24 87.5(4) . .
O1 Mn4 O24 176.3(3) . .
O12 Mn4 O7 92.0(4) . .
O6 Mn4 O7 81.1(3) . .
O20 Mn4 O7 167.0(3) . .
O1 Mn4 O7 77.6(3) . .
O24 Mn4 O7 100.0(3) . .
O12 Mn4 Mn1 109.4(3) . .
O6 Mn4 Mn1 74.9(3) . .
O20 Mn4 Mn1 124.3(2) . .
O1 Mn4 Mn1 35.8(2) . .
O24 Mn4 Mn1 143.0(3) . .
O7 Mn4 Mn1 45.30(18) . .
O21 Mn5 O8 103.6(4) . .
O21 Mn5 O16 88.6(4) . .
O8 Mn5 O16 162.7(4) . .
O21 Mn5 O2 90.3(3) . .
O8 Mn5 O2 99.6(3) . .
O16 Mn5 O2 92.3(3) . .
O21 Mn5 N3 84.2(4) . 4_646
O8 Mn5 N3 80.6(4) . 4_646
O16 Mn5 N3 88.8(4) . 4_646
O2 Mn5 N3 174.3(4) . 4_646
O21 Mn5 O11 163.7(4) . .
O8 Mn5 O11 89.8(4) . .
O16 Mn5 O11 80.5(3) . .
O2 Mn5 O11 78.1(3) . .
N3 Mn5 O11 107.6(4) 4_646 .
O21 Mn5 Mn2 120.1(3) . .
O8 Mn5 Mn2 108.4(2) . .
O16 Mn5 Mn2 74.5(2) . .
O2 Mn5 Mn2 36.0(2) . .
N3 Mn5 Mn2 149.3(3) 4_646 .
O11 Mn5 Mn2 45.13(19) . .
O22 Mn6 O18 102.2(4) . .
O22 Mn6 O2 98.0(3) . .
O18 Mn6 O2 97.8(4) . .
O22 Mn6 O10 88.3(4) . .
O18 Mn6 O10 162.1(3) . .
O2 Mn6 O10 94.9(3) . .
O22 Mn6 O23 90.3(4) . 4_645
O18 Mn6 O23 79.5(4) . 4_645
O2 Mn6 O23 171.6(4) . 4_645
O10 Mn6 O23 86.0(4) . 4_645
O22 Mn6 O3 167.1(3) . .
O18 Mn6 O3 90.5(4) . .
O2 Mn6 O3 77.8(3) . .
O10 Mn6 O3 80.0(3) . .
O23 Mn6 O3 94.2(4) 4_645 .
O22 Mn6 Mn1 126.8(3) . .
O18 Mn6 Mn1 108.2(3) . .
O2 Mn6 Mn1 36.3(2) . .
O10 Mn6 Mn1 75.5(2) . .
O23 Mn6 Mn1 136.9(4) 4_645 .
O3 Mn6 Mn1 44.88(18) . .
Mn2 O1 Mn1 97.2(4) . .
Mn2 O1 Mn3 103.5(4) . .
Mn1 O1 Mn3 118.9(4) . .
Mn2 O1 Mn4 118.6(4) . .
Mn1 O1 Mn4 101.2(4) . .
Mn3 O1 Mn4 116.6(4) . .
Mn2 O2 Mn1 95.5(4) . .
Mn2 O2 Mn6 119.4(4) . .
Mn1 O2 Mn6 102.3(4) . .
Mn2 O2 Mn5 101.8(4) . .
Mn1 O2 Mn5 117.7(4) . .
Mn6 O2 Mn5 118.6(4) . .
C1 O3 Mn1 120.5(7) . .
C1 O3 Mn6 147.0(7) . .
Mn1 O3 Mn6 87.6(3) . .
C1 O4 Mn3 129.2(7) . .
C6 O5 Mn1 132.9(7) . .
C6 O6 Mn4 131.2(9) . .
C11 O7 Mn1 121.6(8) . .
C11 O7 Mn4 146.3(8) . .
Mn1 O7 Mn4 87.6(2) . .
C11 O8 Mn5 128.9(8) . .
C16 O9 Mn1 132.9(7) . .
C16 O10 Mn6 126.3(8) . .
C21 O11 Mn2 120.2(8) . .
C21 O11 Mn5 146.0(8) . .
Mn2 O11 Mn5 86.7(3) . .
C21 O12 Mn4 128.7(9) . .
C26 O13 Mn2 132.7(8) . .
C26 O14 Mn3 130.6(8) . .
C31 O15 Mn2 133.9(8) . .
C31 O16 Mn5 128.0(8) . .
C36 O17 Mn2 122.9(8) . .
C36 O17 Mn3 146.8(9) . .
Mn2 O17 Mn3 86.2(4) . .
C36 O18 Mn6 129.9(9) . .
C41 O19 Mn3 128.9(9) . .
C41 O20 Mn4 119.9(8) . .
C46 O21 Mn5 132.0(10) . .
C46 O22 Mn6 125.2(9) . .
O4 C1 O3 125.8(10) . .
O4 C1 C2 119.8(10) . .
O3 C1 C2 114.4(11) . .
C3 C2 C4 106.8(13) . .
C3 C2 C5 107.6(13) . .
C4 C2 C5 112.4(13) . .
C3 C2 C1 113.0(9) . .
C4 C2 C1 109.1(11) . .
C5 C2 C1 108.1(10) . .
O6 C6 O5 123.5(11) . .
O6 C6 C7 122.9(13) . .
O5 C6 C7 113.5(11) . .
C8 C7 C10 106.2(13) . .
C8 C7 C9 106.6(13) . .
C10 C7 C9 110.1(13) . .
C8 C7 C6 111.2(11) . .
C10 C7 C6 115.9(12) . .
C9 C7 C6 106.6(11) . .
O8 C11 O7 125.8(12) . .
O8 C11 C12 117.8(11) . .
O7 C11 C12 116.2(12) . .
C14 C12 C15 112.8(14) . .
C14 C12 C13 106.6(14) . .
C15 C12 C13 109.4(12) . .
C14 C12 C11 112.3(11) . .
C15 C12 C11 108.8(12) . .
C13 C12 C11 106.7(12) . .
O10 C16 O9 126.4(11) . .
O10 C16 C17 120.6(11) . .
O9 C16 C17 113.1(10) . .
C19 C17 C20 111.3(11) . .
C19 C17 C18 110.2(10) . .
C20 C17 C18 107.3(11) . .
C19 C17 C16 109.0(9) . .
C20 C17 C16 109.3(10) . .
C18 C17 C16 109.8(9) . .
O12 C21 O11 126.6(10) . .
O12 C21 C22 119.9(13) . .
O11 C21 C22 113.4(14) . .
C24 C22 C23 108.0(13) . .
C24 C22 C25 112.6(13) . .
C23 C22 C25 108.7(13) . .
C24 C22 C21 108.9(11) . .
C23 C22 C21 110.3(11) . .
C25 C22 C21 108.3(12) . .
O14 C26 O13 124.0(11) . .
O14 C26 C27 120.7(11) . .
O13 C26 C27 115.0(10) . .
C28 C27 C29 105.7(13) . .
C28 C27 C30 110.0(13) . .
C29 C27 C30 112.6(14) . .
C28 C27 C26 113.6(11) . .
C29 C27 C26 105.2(12) . .
C30 C27 C26 109.7(11) . .
O16 C31 O15 125.9(12) . .
O16 C31 C32 116.3(11) . .
O15 C31 C32 117.8(10) . .
C35 C32 C33 110.8(11) . .
C35 C32 C34 107.4(11) . .
C33 C32 C34 107.5(10) . .
C35 C32 C31 105.7(12) . .
C33 C32 C31 111.1(12) . .
C34 C32 C31 114.3(11) . .
O17 C36 O18 123.6(11) . .
O17 C36 C37 121.7(14) . .
O18 C36 C37 114.5(14) . .
C39 C37 C40 109.5(14) . .
C39 C37 C38 106.0(14) . .
C40 C37 C38 105.2(14) . .
C39 C37 C36 112.3(11) . .
C40 C37 C36 106.8(12) . .
C38 C37 C36 116.7(13) . .
O19 C41 O20 127.4(11) . .
O19 C41 C42 118.2(11) . .
O20 C41 C42 114.4(12) . .
C45 C42 C44 108.9(14) . .
C45 C42 C43 110.9(14) . .
C44 C42 C43 104.6(14) . .
C45 C42 C41 108.1(12) . .
C44 C42 C41 112.5(11) . .
C43 C42 C41 111.7(12) . .
O21 C46 O22 124.1(12) . .
O21 C46 C47 117.2(13) . .
O22 C46 C47 118.7(13) . .
C49 C47 C48 105.5(15) . .
C49 C47 C50 116.1(17) . .
C48 C47 C50 105.6(15) . .
C49 C47 C46 107.9(13) . .
C48 C47 C46 112.1(14) . .
C50 C47 C46 109.7(12) . .
C57 O24 Mn4 124.6(10) . .
C61 N3 C60 116.0(11) . .
C61 N3 Mn5 120.3(10) . 4_656
C60 N3 Mn5 123.6(10) . 4_656
O24 C57 N4 123.4(13) . .
O24 C57 C58 117.1(13) . .
N4 C57 C58 118.5(14) . .
C62 C58 C59 117.4(12) . .
C62 C58 C57 123.4(14) . .
C59 C58 C57 118.7(13) . .
C58 C59 C60 116.0(14) . .
N3 C60 C59 126.0(14) . .
N3 C61 C62 124.7(15) . .
C58 C62 C61 119.8(15) . .
C51 O23 Mn6 139.9(11) . 4_655
C54 N1 C55 113.8(12) . .
C54 N1 Mn3 127.6(10) . .
C55 N1 Mn3 117.0(10) . .
N2 C51 O23 127.8(15) . .
N2 C51 C52 116.5(14) . .
O23 C51 C52 115.1(13) . .
C56 C52 C53 119.4(13) . .
C56 C52 C51 118.5(13) . .
C53 C52 C51 122.1(13) . .
C52 C53 C54 117.8(14) . .
N1 C54 C53 124.8(15) . .
N1 C55 C56 128.5(15) . .
C52 C56 C55 115.7(14) . .

loop_
_geom_bond_atom_site_label_1
_geom_bond_atom_site_label_2
_geom_bond_distance
_geom_bond_site_symmetry_2
Mn1 O1 1.891(9) .
Mn1 O2 1.917(9) .
Mn1 O9 1.954(10) .
Mn1 O5 1.997(9) .
Mn1 O3 2.235(7) .
Mn1 O7 2.258(7) .
Mn1 Mn2 2.834(3) .
Mn1 Mn6 3.165(3) .
Mn1 Mn4 3.173(3) .
Mn2 O1 1.888(9) .
Mn2 O2 1.912(10) .
Mn2 O15 1.971(9) .
Mn2 O13 1.973(9) .
Mn2 O11 2.261(8) .
Mn2 O17 2.268(8) .
Mn2 Mn5 3.186(3) .
Mn2 Mn3 3.196(2) .
Mn3 O19 2.079(10) .
Mn3 O14 2.129(9) .
Mn3 O4 2.136(9) .
Mn3 O1 2.175(7) .
Mn3 N1 2.341(10) .
Mn3 O17 2.406(11) .
Mn4 O12 2.106(10) .
Mn4 O6 2.132(9) .
Mn4 O20 2.135(8) .
Mn4 O1 2.206(7) .
Mn4 O24 2.257(10) .
Mn4 O7 2.326(8) .
Mn5 O21 2.135(11) .
Mn5 O8 2.155(10) .
Mn5 O16 2.175(9) .
Mn5 O2 2.185(7) .
Mn5 N3 2.301(9) 4_646
Mn5 O11 2.376(10) .
Mn6 O22 2.072(11) .
Mn6 O18 2.105(9) .
Mn6 O2 2.142(8) .
Mn6 O10 2.149(9) .
Mn6 O23 2.217(11) 4_645
Mn6 O3 2.338(9) .
O3 C1 1.321(13) .
O4 C1 1.219(13) .
O5 C6 1.285(14) .
O6 C6 1.172(12) .
O7 C11 1.285(14) .
O8 C11 1.220(14) .
O9 C16 1.277(13) .
O10 C16 1.197(13) .
O11 C21 1.307(16) .
O12 C21 1.226(16) .
O13 C26 1.246(13) .
O14 C26 1.228(13) .
O15 C31 1.237(13) .
O16 C31 1.199(12) .
O17 C36 1.216(15) .
O18 C36 1.253(17) .
O19 C41 1.212(13) .
O20 C41 1.309(14) .
O21 C46 1.205(14) .
O22 C46 1.273(14) .
C1 C2 1.554(12) .
C2 C3 1.471(12) .
C2 C4 1.472(12) .
C2 C5 1.482(12) .
C6 C7 1.523(12) .
C7 C8 1.484(12) .
C7 C10 1.495(12) .
C7 C9 1.503(12) .
C11 C12 1.522(12) .
C12 C14 1.482(12) .
C12 C15 1.487(12) .
C12 C13 1.501(12) .
C16 C17 1.554(12) .
C17 C19 1.474(11) .
C17 C20 1.500(12) .
C17 C18 1.510(11) .
C21 C22 1.567(12) .
C22 C24 1.471(12) .
C22 C23 1.475(12) .
C22 C25 1.481(12) .
C26 C27 1.546(12) .
C27 C28 1.475(12) .
C27 C29 1.492(12) .
C27 C30 1.513(11) .
C31 C32 1.532(12) .
C32 C35 1.470(12) .
C32 C33 1.477(12) .
C32 C34 1.511(12) .
C36 C37 1.514(12) .
C37 C39 1.471(12) .
C37 C40 1.490(12) .
C37 C38 1.493(12) .
C41 C42 1.529(12) .
C42 C45 1.468(12) .
C42 C44 1.482(12) .
C42 C43 1.495(12) .
C46 C47 1.539(13) .
C47 C49 1.475(13) .
C47 C48 1.479(13) .
C47 C50 1.481(13) .
O24 C57 1.261(14) .
N3 C61 1.261(15) .
N3 C60 1.284(15) .
N3 Mn5 2.301(9) 4_656
N4 C57 1.297(16) .
C57 C58 1.525(15) .
C58 C62 1.346(16) .
C58 C59 1.372(16) .
C59 C60 1.414(15) .
C61 C62 1.387(15) .
O23 C51 1.278(15) .
O23 Mn6 2.217(11) 4_655
N1 C54 1.277(15) .
N1 C55 1.295(15) .
N2 C51 1.252(16) .
C51 C52 1.551(15) .
C52 C56 1.334(16) .
C52 C53 1.360(16) .
C53 C54 1.392(15) .
C55 C56 1.370(14) .

loop_
_geom_hbond_atom_site_label_D
_geom_hbond_atom_site_label_H
_geom_hbond_atom_site_label_A
_geom_hbond_distance_DH
_geom_hbond_distance_HA
_geom_hbond_distance_DA
_geom_hbond_angle_DHA
_geom_hbond_site_symmetry_A
N4 H4D O20 0.86 1.98 2.768(13) 151.5 .
N2 H2A O10 0.86 2.39 3.061(16) 135.7 4_655

loop_
_platon_squeeze_void_nr
_platon_squeeze_void_average_x
_platon_squeeze_void_average_y
_platon_squeeze_void_average_z
_platon_squeeze_void_volume
_platon_squeeze_void_count_electrons
1 0.006 -0.242 0.506 1372.0 9.0
2 0.490 0.258 0.490 1370.6 9.1
3 0.500 0.065 0.000 14.0 0.7
4 0.378 0.453 0.032 5.1 0.4
5 0.622 0.453 0.968 5.2 0.5
6 0.000 0.565 0.000 14.0 0.7
7 0.878 0.953 0.032 5.1 0.4
8 0.122 0.953 0.968 5.2 0.5
